data_1544957
loop_
_publ_author_name
'Sengoden, Mani'
'Bhowmick, Abhisikta'
'Punniyamurthy, Tharmalingam'

_publ_section_title
;
 Stereospecific Copper-Catalyzed Domino Ring Opening and sp(3) C-H
 Functionalization of Activated Aziridines with N-Alkylanilines.
;
_journal_name_full 'Organic letters'
_journal_paper_doi 10.1021/acs.orglett.6b03458
_journal_year 2016
_chemical_absolute_configuration syn
_chemical_formula_moiety 'C24 H24 N2 O2 S'
_chemical_formula_sum 'C24 H24 N2 O2 S'
_chemical_formula_weight 404.51
_space_group_crystal_system orthorhombic
_space_group_IT_number 19
_space_group_name_Hall 'P 2ac 2ab'
_space_group_name_H-M_alt 'P 21 21 21'
_symmetry_space_group_name_Hall 'P 2ac 2ab'
_symmetry_space_group_name_H-M 'P 21 21 21'
_atom_sites_solution_hydrogens geom
_audit_creation_method SHELXL-2014/7
_cell_angle_alpha 90
_cell_angle_beta 90
_cell_angle_gamma 90
_cell_formula_units_Z 4
_cell_length_a 11.1304(5)
_cell_length_b 11.9608(7)
_cell_length_c 15.9285(7)
_cell_measurement_reflns_used 1480
_cell_measurement_temperature 296(2)
_cell_measurement_theta_max 23.2170
_cell_measurement_theta_min 3.8570
_cell_volume 2120.54(18)
_computing_cell_refinement
;
CrysAlisPro, Agilent Technologies,
Version 1.171.37.35 (release 13-08-2014 CrysAlis171 .NET)
(compiled Aug 13 2014,18:06:01)
;
_computing_data_collection
;
CrysAlisPro, Agilent Technologies,
Version 1.171.37.35 (release 13-08-2014 CrysAlis171 .NET)
(compiled Aug 13 2014,18:06:01)
;
_computing_data_reduction
;
CrysAlisPro, Agilent Technologies,
Version 1.171.37.35 (release 13-08-2014 CrysAlis171 .NET)
(compiled Aug 13 2014,18:06:01)
;
_computing_molecular_graphics WINGX
_computing_publication_material WINGX
_computing_structure_refinement 'SHELXL-2014/7 (Sheldrick, 2014)'
_computing_structure_solution 'SHELXS-2014/7 (Sheldrick, 2014)'
_diffrn_ambient_temperature 296(2)
_diffrn_detector 'CCD plate'
_diffrn_detector_area_resol_mean 16.2760
_diffrn_detector_type Eos
_diffrn_measured_fraction_theta_full 0.995
_diffrn_measured_fraction_theta_max 0.886
_diffrn_measurement_device 'four-circle diffractometer'
_diffrn_measurement_device_type 'SuperNova, Single source at offset, Eos'
_diffrn_radiation_monochromator mirror
_diffrn_radiation_probe x-ray
_diffrn_radiation_type 'Mo K\a'
_diffrn_radiation_wavelength 0.71073
_diffrn_reflns_av_R_equivalents 0.0236
_diffrn_reflns_av_unetI/netI 0.0537
_diffrn_reflns_Laue_measured_fraction_full 0.995
_diffrn_reflns_Laue_measured_fraction_max 0.886
_diffrn_reflns_limit_h_max 15
_diffrn_reflns_limit_h_min -7
_diffrn_reflns_limit_k_max 16
_diffrn_reflns_limit_k_min -10
_diffrn_reflns_limit_l_max 21
_diffrn_reflns_limit_l_min -21
_diffrn_reflns_number 6449
_diffrn_reflns_point_group_measured_fraction_full 0.888
_diffrn_reflns_point_group_measured_fraction_max 0.740
_diffrn_reflns_theta_full 25.242
_diffrn_reflns_theta_max 28.900
_diffrn_reflns_theta_min 3.145
_diffrn_source 'SuperNova (Mo) X-ray Source'
_exptl_absorpt_coefficient_mu 0.175
_exptl_absorpt_correction_T_max 0.974
_exptl_absorpt_correction_T_min 0.959
_exptl_absorpt_correction_type multi-scan
_exptl_absorpt_process_details
;
CrysAlisPro, Agilent Technologies,
Version 1.171.37.35 (release 13-08-2014 CrysAlis171 .NET)
(compiled Aug 13 2014,18:06:01)
Empirical absorption correction using spherical harmonics,
 implemented in SCALE3 ABSPACK scaling algorithm.
;
_exptl_crystal_colour colorless
_exptl_crystal_density_diffrn 1.267
_exptl_crystal_description square
_exptl_crystal_F_000 856
_exptl_crystal_size_max 0.250
_exptl_crystal_size_mid 0.200
_exptl_crystal_size_min 0.150
_refine_diff_density_max 0.173
_refine_diff_density_min -0.215
_refine_diff_density_rms 0.041
_refine_ls_abs_structure_details
;
 Flack x determined using 862 quotients [(I+)-(I-)]/[(I+)+(I-)]
 (Parsons, Flack and Wagner, Acta Cryst. B69 (2013) 249-259).
;
_refine_ls_abs_structure_Flack 0.01(6)
_refine_ls_extinction_method none
_refine_ls_goodness_of_fit_ref 1.051
_refine_ls_hydrogen_treatment constr
_refine_ls_matrix_type full
_refine_ls_number_parameters 263
_refine_ls_number_reflns 5579
_refine_ls_number_restraints 0
_refine_ls_restrained_S_all 1.051
_refine_ls_R_factor_all 0.0773
_refine_ls_R_factor_gt 0.0504
_refine_ls_shift/su_max 0.000
_refine_ls_shift/su_mean 0.000
_refine_ls_structure_factor_coef Fsqd
_refine_ls_weighting_details 'w=1/[\s^2^(Fo^2^)+(0.0389P)^2^+0.2726P] where P=(Fo^2^+2Fc^2^)/3'
_refine_ls_weighting_scheme calc
_refine_ls_wR_factor_gt 0.1012
_refine_ls_wR_factor_ref 0.1185
_reflns_Friedel_coverage 0.483
_reflns_Friedel_fraction_full 0.745
_reflns_Friedel_fraction_max 0.551
_reflns_number_gt 2982
_reflns_number_total 5579
_reflns_threshold_expression 'I > 2\s(I)'
_cod_data_source_file ol6b03458_si_002.cif
_cod_data_source_block IQ
_cod_database_code 1544957
_shelx_shelxl_version_number 2014/7
_shelx_space_group_comment
;
The symmetry employed for this shelxl refinement is uniquely defined
by the following loop, which should always be used as a source of
symmetry information in preference to the above space-group names.
They are only intended as comments.
;
_shelx_estimated_absorpt_t_min 0.958
_shelx_estimated_absorpt_t_max 0.974

loop_
_space_group_symop_operation_xyz
'x, y, z'
'-x+1/2, -y, z+1/2'
'x+1/2, -y+1/2, -z'
'-x, y+1/2, -z+1/2'

loop_
_atom_site_label
_atom_site_type_symbol
_atom_site_fract_x
_atom_site_fract_y
_atom_site_fract_z
_atom_site_U_iso_or_equiv
_atom_site_adp_type
_atom_site_occupancy
_atom_site_site_symmetry_order
_atom_site_calc_flag
_atom_site_refinement_flags_posn
_atom_site_refinement_flags_adp
C1 C 0.8493(3) 0.3673(3) 0.7338(3) 0.0500(10) Uani 1 1 d . .
H1 H 0.8947 0.3481 0.6832 0.060 Uiso 1 1 calc R U
C2 C 0.7886(3) 0.4810(4) 0.7214(3) 0.0598(11) Uani 1 1 d . .
H13A H 0.7717 0.5164 0.7750 0.072 Uiso 1 1 calc R U
H13B H 0.8385 0.5305 0.6881 0.072 Uiso 1 1 calc R U
C3 C 0.6638(4) 0.3294(3) 0.6742(2) 0.0497(10) Uani 1 1 d . .
H11 H 0.5811 0.3088 0.6887 0.060 Uiso 1 1 calc R U
C4 C 0.6944(3) 0.2836(4) 0.5877(3) 0.0493(10) Uani 1 1 d . .
C5 C 0.6428(3) 0.3307(4) 0.5165(3) 0.0586(11) Uani 1 1 d . .
H9 H 0.5915 0.3916 0.5222 0.070 Uiso 1 1 calc R U
C6 C 0.6665(4) 0.2887(4) 0.4375(3) 0.0666(12) Uani 1 1 d . .
H8 H 0.6321 0.3214 0.3903 0.080 Uiso 1 1 calc R U
C7 C 0.7416(4) 0.1978(4) 0.4292(3) 0.0679(13) Uani 1 1 d . .
H7 H 0.7576 0.1688 0.3762 0.081 Uiso 1 1 calc R U
C8 C 0.7927(4) 0.1500(4) 0.4984(3) 0.0625(12) Uani 1 1 d . .
H6 H 0.8438 0.0891 0.4917 0.075 Uiso 1 1 calc R U
C9 C 0.7697(3) 0.1910(3) 0.5790(3) 0.0528(10) Uani 1 1 d . .
C10 C 0.8267(4) 0.1367(4) 0.6541(3) 0.0652(12) Uani 1 1 d . .
H4A H 0.9115 0.1553 0.6552 0.078 Uiso 1 1 calc R U
H4B H 0.8198 0.0561 0.6488 0.078 Uiso 1 1 calc R U
C11 C 0.7695(4) 0.1731(4) 0.7364(3) 0.0618(12) Uani 1 1 d . .
H3A H 0.6949 0.1324 0.7440 0.074 Uiso 1 1 calc R U
H3B H 0.8226 0.1530 0.7823 0.074 Uiso 1 1 calc R U
C12 C 0.9303(4) 0.3582(3) 0.8092(3) 0.0560(10) Uani 1 1 d . .
C13 C 0.8888(5) 0.3794(4) 0.8889(3) 0.0789(15) Uani 1 1 d . .
H19 H 0.8093 0.4006 0.8972 0.095 Uiso 1 1 calc R U
C14 C 0.9667(8) 0.3689(4) 0.9579(3) 0.104(2) Uani 1 1 d . .
H18 H 0.9400 0.3854 1.0118 0.124 Uiso 1 1 calc R U
C15 C 1.0823(8) 0.3342(5) 0.9447(5) 0.112(2) Uani 1 1 d . .
H17 H 1.1336 0.3261 0.9904 0.134 Uiso 1 1 calc R U
C16 C 1.1238(5) 0.3113(5) 0.8665(5) 0.102(2) Uani 1 1 d . .
H16 H 1.2024 0.2869 0.8587 0.123 Uiso 1 1 calc R U
C17 C 1.0493(4) 0.3245(4) 0.7993(3) 0.0741(13) Uani 1 1 d . .
H15 H 1.0785 0.3106 0.7456 0.089 Uiso 1 1 calc R U
C18 C 0.5233(3) 0.5063(3) 0.8073(2) 0.0470(9) Uani 1 1 d . .
C19 C 0.4616(4) 0.4115(3) 0.8314(2) 0.0558(10) Uani 1 1 d . .
H28 H 0.4366 0.3599 0.7914 0.067 Uiso 1 1 calc R U
C20 C 0.4373(4) 0.3936(4) 0.9151(2) 0.0600(11) Uani 1 1 d . .
H27 H 0.3969 0.3290 0.9312 0.072 Uiso 1 1 calc R U
C21 C 0.4719(3) 0.4702(4) 0.9761(2) 0.0557(10) Uani 1 1 d . .
C22 C 0.5339(4) 0.5650(4) 0.9503(3) 0.0620(12) Uani 1 1 d . .
H25 H 0.5589 0.6168 0.9902 0.074 Uiso 1 1 calc R U
C23 C 0.5589(4) 0.5835(3) 0.8668(2) 0.0557(10) Uani 1 1 d . .
H24 H 0.5996 0.6478 0.8505 0.067 Uiso 1 1 calc R U
C24 C 0.4405(5) 0.4504(4) 1.0669(2) 0.0778(14) Uani 1 1 d . .
H29A H 0.4657 0.5134 1.0998 0.117 Uiso 1 1 calc R U
H29B H 0.4805 0.3843 1.0865 0.117 Uiso 1 1 calc R U
H29C H 0.3552 0.4410 1.0723 0.117 Uiso 1 1 calc R U
N2 N 0.7445(3) 0.2930(3) 0.74091(19) 0.0494(8) Uani 1 1 d . .
N1 N 0.6763(3) 0.4528(3) 0.6768(2) 0.0497(8) Uani 1 1 d . .
O1 O 0.4606(2) 0.4856(3) 0.65093(16) 0.0637(8) Uani 1 1 d . .
O2 O 0.5951(3) 0.6429(2) 0.69153(18) 0.0676(8) Uani 1 1 d . .
S1 S 0.55751(9) 0.52836(9) 0.70060(6) 0.0519(3) Uani 1 1 d . .

loop_
_atom_site_aniso_label
_atom_site_aniso_U_11
_atom_site_aniso_U_22
_atom_site_aniso_U_33
_atom_site_aniso_U_23
_atom_site_aniso_U_13
_atom_site_aniso_U_12
C1 0.049(2) 0.041(2) 0.060(2) -0.007(2) 0.003(2) -0.0019(19)
C2 0.058(2) 0.042(2) 0.079(3) 0.002(2) 0.008(2) -0.003(2)
C3 0.050(2) 0.040(2) 0.059(2) 0.0023(19) 0.002(2) -0.0012(19)
C4 0.044(2) 0.045(2) 0.059(2) -0.003(2) -0.0005(19) -0.0033(19)
C5 0.054(2) 0.055(3) 0.067(3) -0.004(2) -0.004(2) 0.002(2)
C6 0.073(3) 0.066(3) 0.061(3) -0.001(3) -0.006(3) -0.009(3)
C7 0.073(3) 0.068(3) 0.063(3) -0.018(3) 0.004(2) -0.016(3)
C8 0.055(2) 0.055(3) 0.078(3) -0.016(3) 0.008(2) -0.003(2)
C9 0.047(2) 0.044(2) 0.067(3) -0.011(2) -0.001(2) -0.0037(19)
C10 0.074(3) 0.043(3) 0.079(3) -0.008(2) -0.013(3) 0.009(2)
C11 0.071(3) 0.042(2) 0.072(3) 0.010(2) -0.009(2) -0.006(2)
C12 0.065(2) 0.042(2) 0.062(2) -0.004(2) -0.004(2) -0.007(2)
C13 0.115(4) 0.055(3) 0.067(3) -0.007(3) -0.002(3) 0.004(3)
C14 0.193(7) 0.052(3) 0.066(3) -0.012(3) -0.018(5) -0.015(5)
C15 0.146(6) 0.069(4) 0.121(6) -0.001(4) -0.075(5) -0.025(4)
C16 0.083(4) 0.093(5) 0.131(5) 0.007(5) -0.042(4) -0.022(3)
C17 0.065(3) 0.068(3) 0.090(3) 0.001(3) -0.017(3) -0.014(3)
C18 0.0453(19) 0.043(2) 0.052(2) -0.0029(19) -0.0021(18) 0.0044(17)
C19 0.064(3) 0.049(2) 0.054(2) -0.006(2) -0.005(2) -0.008(2)
C20 0.066(3) 0.055(3) 0.059(2) 0.005(2) 0.001(2) -0.012(2)
C21 0.059(2) 0.056(3) 0.052(2) -0.002(2) -0.0049(19) 0.008(2)
C22 0.075(3) 0.052(3) 0.059(2) -0.017(2) -0.008(2) 0.002(2)
C23 0.064(3) 0.041(2) 0.062(2) -0.007(2) -0.002(2) -0.005(2)
C24 0.103(4) 0.076(3) 0.055(2) 0.000(2) -0.004(3) 0.014(3)
N2 0.0535(18) 0.0413(19) 0.0534(19) 0.0037(16) -0.0028(16) -0.0049(17)
N1 0.0509(17) 0.0406(19) 0.0577(19) -0.0041(16) 0.0052(16) 0.0014(15)
O1 0.0600(16) 0.075(2) 0.0560(15) -0.0084(15) -0.0138(14) 0.0125(17)
O2 0.090(2) 0.0384(16) 0.0742(19) 0.0110(16) 0.0125(18) 0.0097(15)
S1 0.0607(6) 0.0420(5) 0.0530(5) 0.0028(5) 0.0020(5) 0.0092(5)

loop_
_atom_type_symbol
_atom_type_description
_atom_type_scat_dispersion_real
_atom_type_scat_dispersion_imag
_atom_type_scat_source
C C 0.0033 0.0016 'International Tables Vol C Tables 4.2.6.8 and 6.1.1.4'
H H 0.0000 0.0000 'International Tables Vol C Tables 4.2.6.8 and 6.1.1.4'
N N 0.0061 0.0033 'International Tables Vol C Tables 4.2.6.8 and 6.1.1.4'
O O 0.0106 0.0060 'International Tables Vol C Tables 4.2.6.8 and 6.1.1.4'
S S 0.1246 0.1234 'International Tables Vol C Tables 4.2.6.8 and 6.1.1.4'

loop_
_geom_angle_atom_site_label_1
_geom_angle_atom_site_label_2
_geom_angle_atom_site_label_3
_geom_angle
N2 C1 C12 111.8(3)
N2 C1 C2 101.3(3)
C12 C1 C2 115.6(3)
N1 C2 C1 103.4(3)
N2 C3 N1 102.6(3)
N2 C3 C4 114.5(3)
N1 C3 C4 111.2(3)
C5 C4 C9 119.3(4)
C5 C4 C3 120.0(4)
C9 C4 C3 120.7(4)
C6 C5 C4 121.1(4)
C7 C6 C5 119.4(5)
C8 C7 C6 120.4(4)
C7 C8 C9 121.2(4)
C4 C9 C8 118.6(4)
C4 C9 C10 121.2(4)
C8 C9 C10 120.2(4)
C9 C10 C11 112.7(4)
N2 C11 C10 113.7(3)
C13 C12 C17 118.5(4)
C13 C12 C1 121.5(4)
C17 C12 C1 120.0(4)
C12 C13 C14 119.9(5)
C15 C14 C13 119.1(6)
C16 C15 C14 121.5(6)
C15 C16 C17 119.4(6)
C16 C17 C12 121.6(5)
C19 C18 C23 120.0(4)
C19 C18 S1 120.0(3)
C23 C18 S1 120.0(3)
C20 C19 C18 119.7(4)
C19 C20 C21 121.3(4)
C20 C21 C22 118.0(4)
C20 C21 C24 120.2(4)
C22 C21 C24 121.8(4)
C23 C22 C21 121.1(4)
C22 C23 C18 119.8(4)
C3 N2 C11 112.0(3)
C3 N2 C1 104.6(3)
C11 N2 C1 116.0(3)
C2 N1 C3 108.7(3)
C2 N1 S1 116.3(3)
C3 N1 S1 118.5(3)
O1 S1 O2 120.23(19)
O1 S1 N1 106.38(16)
O2 S1 N1 105.40(17)
O1 S1 C18 108.44(17)
O2 S1 C18 107.60(18)
N1 S1 C18 108.28(17)

loop_
_geom_bond_atom_site_label_1
_geom_bond_atom_site_label_2
_geom_bond_distance
C1 N2 1.471(5)
C1 C12 1.505(5)
C1 C2 1.531(5)
C2 N1 1.476(5)
C3 N2 1.457(5)
C3 N1 1.484(5)
C3 C4 1.522(5)
C4 C5 1.391(5)
C4 C9 1.396(5)
C5 C6 1.380(6)
C6 C7 1.378(6)
C7 C8 1.365(6)
C8 C9 1.399(5)
C9 C10 1.501(6)
C10 C11 1.522(6)
C11 N2 1.463(5)
C12 C13 1.375(6)
C12 C17 1.393(6)
C13 C14 1.405(7)
C14 C15 1.369(9)
C15 C16 1.357(9)
C16 C17 1.363(6)
C18 C19 1.380(5)
C18 C23 1.382(5)
C18 S1 1.761(4)
C19 C20 1.377(5)
C20 C21 1.389(5)
C21 C22 1.389(6)
C21 C24 1.507(5)
C22 C23 1.377(5)
N1 S1 1.646(3)
O1 S1 1.432(3)
O2 S1 1.439(3)
